data_7156488
loop_
_publ_author_name
'Yaragorla, Srinivasarao'
'Khan, Tabassum'

_publ_section_title
;
 An unexpected thermal-ring-rearrangement of benzochromenes to
 inden-3-yl-naphthols with pTsOH.
;
_journal_issue 42
_journal_name_full 'Organic &amp; biomolecular chemistry'
_journal_page_first 7920
_journal_page_last 7925
_journal_paper_doi 10.1039/c8ob02264j
_journal_volume 16
_journal_year 2018
_chemical_formula_sum 'C24 H21 Br O'
_chemical_formula_weight 405.32
_space_group_crystal_system monoclinic
_space_group_IT_number 14
_space_group_name_Hall '-P 2ybc'
_space_group_name_H-M_alt 'P 1 21/c 1'
_symmetry_space_group_name_Hall '-P 2ybc'
_symmetry_space_group_name_H-M 'P 1 21/c 1'
_atom_sites_solution_hydrogens mixed
_audit_creation_method SHELXL-2014/7
_audit_update_record
;
2018-06-25 deposited with the CCDC.
2018-10-03 downloaded from the CCDC.
;
_cell_angle_alpha 90
_cell_angle_beta 116.691(8)
_cell_angle_gamma 90
_cell_formula_units_Z 4
_cell_length_a 11.7077(18)
_cell_length_b 9.7297(13)
_cell_length_c 18.751(2)
_cell_measurement_reflns_used 9255
_cell_measurement_temperature 298(2)
_cell_measurement_theta_max 29.53
_cell_measurement_theta_min 2.33
_cell_volume 1908.4(5)
_computing_structure_refinement 'SHELXL-2014/7 (Sheldrick, 2014)'
_diffrn_ambient_temperature 298(2)
_diffrn_measured_fraction_theta_full 0.996
_diffrn_measured_fraction_theta_max 0.994
_diffrn_measurement_device_type 'Bruker APEX-II CCD'
_diffrn_measurement_method '\f and \w scans'
_diffrn_radiation_type MoK\a
_diffrn_radiation_wavelength 0.71073
_diffrn_reflns_av_R_equivalents 0.0461
_diffrn_reflns_av_unetI/netI 0.0278
_diffrn_reflns_Laue_measured_fraction_full 0.996
_diffrn_reflns_Laue_measured_fraction_max 0.994
_diffrn_reflns_limit_h_max 16
_diffrn_reflns_limit_h_min -16
_diffrn_reflns_limit_k_max 13
_diffrn_reflns_limit_k_min -13
_diffrn_reflns_limit_l_max 26
_diffrn_reflns_limit_l_min -26
_diffrn_reflns_number 56479
_diffrn_reflns_point_group_measured_fraction_full 0.996
_diffrn_reflns_point_group_measured_fraction_max 0.994
_diffrn_reflns_theta_full 25.242
_diffrn_reflns_theta_max 30.562
_diffrn_reflns_theta_min 2.334
_exptl_absorpt_coefficient_mu 2.163
_exptl_absorpt_correction_type none
_exptl_crystal_colour colourless
_exptl_crystal_density_diffrn 1.411
_exptl_crystal_description plate
_exptl_crystal_F_000 832
_exptl_crystal_size_max 0.22
_exptl_crystal_size_mid 0.2
_exptl_crystal_size_min 0.18
_refine_diff_density_max 0.712
_refine_diff_density_min -0.778
_refine_diff_density_rms 0.052
_refine_ls_extinction_method none
_refine_ls_goodness_of_fit_ref 1.030
_refine_ls_hydrogen_treatment mixed
_refine_ls_matrix_type full
_refine_ls_number_parameters 239
_refine_ls_number_reflns 5813
_refine_ls_number_restraints 1
_refine_ls_restrained_S_all 1.030
_refine_ls_R_factor_all 0.0748
_refine_ls_R_factor_gt 0.0430
_refine_ls_shift/su_max 0.005
_refine_ls_shift/su_mean 0.000
_refine_ls_structure_factor_coef Fsqd
_refine_ls_weighting_details 'w=1/[\s^2^(Fo^2^)+(0.0345P)^2^+1.2740P] where P=(Fo^2^+2Fc^2^)/3'
_refine_ls_weighting_scheme calc
_refine_ls_wR_factor_gt 0.0904
_refine_ls_wR_factor_ref 0.1034
_reflns_Friedel_coverage 0.000
_reflns_number_gt 4087
_reflns_number_total 5813
_reflns_threshold_expression 'I > 2\s(I)'
_cod_data_source_file c8ob02264j2.cif
_cod_data_source_block shelx
_cod_depositor_comments 'Adding full bibliography for 7156488--7156489.cif.'
_cod_database_code 7156488
_shelx_shelxl_version_number 2014/7
_shelx_space_group_comment
;
The symmetry employed for this shelxl refinement is uniquely defined
by the following loop, which should always be used as a source of
symmetry information in preference to the above space-group names.
They are only intended as comments.
;

loop_
_space_group_symop_operation_xyz
'x, y, z'
'-x, y+1/2, -z+1/2'
'-x, -y, -z'
'x, -y-1/2, z-1/2'

loop_
_atom_site_label
_atom_site_type_symbol
_atom_site_fract_x
_atom_site_fract_y
_atom_site_fract_z
_atom_site_U_iso_or_equiv
_atom_site_adp_type
_atom_site_occupancy
_atom_site_site_symmetry_order
_atom_site_calc_flag
_atom_site_refinement_flags_posn
_atom_site_refinement_flags_adp
Br1 Br 0.47379(2) 0.81439(3) 0.67443(2) 0.06487(11) Uani 1 1 d . .
O1 O 0.31393(19) 0.08762(18) 0.42277(11) 0.0673(5) Uani 1 1 d D .
C2 C 0.4408(2) 0.1820(2) 0.54980(14) 0.0554(6) Uani 1 1 d . .
H2 H 0.4770 0.0957 0.5667 0.066 Uiso 1 1 calc R U
C3 C 0.19031(17) 0.3437(2) 0.35981(11) 0.0358(4) Uani 1 1 d . .
C4 C 0.07503(17) 0.35935(19) 0.21869(10) 0.0346(4) Uani 1 1 d . .
C6 C 0.29325(18) 0.3285(2) 0.44295(11) 0.0376(4) Uani 1 1 d . .
C7 C 0.05402(17) 0.3590(2) 0.33943(11) 0.0349(4) Uani 1 1 d . .
C9 C 0.46531(19) 0.5356(2) 0.62947(12) 0.0453(5) Uani 1 1 d . .
H9 H 0.5234 0.5230 0.6827 0.054 Uiso 1 1 calc R U
C10 C -0.01504(17) 0.36527(19) 0.25632(11) 0.0350(4) Uani 1 1 d . .
C11 C 0.0465(2) 0.2375(2) 0.16041(12) 0.0454(5) Uani 1 1 d . .
H11B H 0.0562 0.1522 0.1894 0.054 Uiso 1 1 calc R U
H11A H -0.0416 0.2433 0.1198 0.054 Uiso 1 1 calc R U
C14 C 0.3474(2) 0.2022(2) 0.46992(13) 0.0461(5) Uani 1 1 d . .
C16 C -0.14714(19) 0.3751(2) 0.22100(13) 0.0452(5) Uani 1 1 d . .
H16 H -0.1941 0.3771 0.1657 0.054 Uiso 1 1 calc R U
C17 C 0.20189(18) 0.3417(2) 0.29210(11) 0.0389(4) Uani 1 1 d . .
H17 H 0.2794 0.3307 0.2903 0.047 Uiso 1 1 calc R U
C18 C -0.0073(2) 0.3646(2) 0.38763(13) 0.0454(5) Uani 1 1 d . .
H18 H 0.0390 0.3603 0.4429 0.055 Uiso 1 1 calc R U
C20 C 0.1338(3) 0.2347(3) 0.12034(14) 0.0588(6) Uani 1 1 d . .
H20A H 0.1091 0.1594 0.0824 0.071 Uiso 1 1 calc R U
H20B H 0.2210 0.2188 0.1603 0.071 Uiso 1 1 calc R U
C23 C 0.4772(2) 0.2892(2) 0.60147(13) 0.0524(6) Uani 1 1 d . .
H23 H 0.5368 0.2747 0.6542 0.063 Uiso 1 1 calc R U
C24 C 0.2889(2) 0.5775(2) 0.47173(12) 0.0457(5) Uani 1 1 d . .
H24 H 0.2296 0.5929 0.4190 0.055 Uiso 1 1 calc R U
C27 C 0.33419(17) 0.4423(2) 0.49620(10) 0.0361(4) Uani 1 1 d . .
C28 C 0.42670(18) 0.4220(2) 0.57723(11) 0.0401(4) Uani 1 1 d . .
C31 C 0.0710(2) 0.4946(2) 0.17431(12) 0.0433(4) Uani 1 1 d . .
H31A H -0.0161 0.5116 0.1344 0.052 Uiso 1 1 calc R U
H31B H 0.0967 0.5702 0.2121 0.052 Uiso 1 1 calc R U
C34 C -0.2082(2) 0.3820(2) 0.26940(16) 0.0549(6) Uani 1 1 d . .
H34 H -0.2967 0.3902 0.2462 0.066 Uiso 1 1 calc R U
C35 C 0.3299(2) 0.6855(2) 0.52324(13) 0.0502(5) Uani 1 1 d . .
H35 H 0.2994 0.7736 0.5058 0.060 Uiso 1 1 calc R U
C40 C -0.1393(2) 0.3768(3) 0.35177(16) 0.0539(6) Uani 1 1 d . .
H40 H -0.1820 0.3815 0.3832 0.065 Uiso 1 1 calc R U
C41 C 0.41880(19) 0.6624(2) 0.60302(12) 0.0441(5) Uani 1 1 d . .
C42 C 0.1275(3) 0.3686(3) 0.07721(15) 0.0630(7) Uani 1 1 d . .
H42B H 0.0425 0.3798 0.0334 0.076 Uiso 1 1 calc R U
H42A H 0.1881 0.3658 0.0551 0.076 Uiso 1 1 calc R U
C45 C 0.1580(3) 0.4903(3) 0.13384(15) 0.0562(6) Uani 1 1 d . .
H45A H 0.2463 0.4841 0.1742 0.067 Uiso 1 1 calc R U
H45B H 0.1484 0.5748 0.1043 0.067 Uiso 1 1 calc R U
H1A H 0.264(3) 0.116(4) 0.3748(13) 0.107(12) Uiso 1 1 d D .

loop_
_atom_site_aniso_label
_atom_site_aniso_U_11
_atom_site_aniso_U_22
_atom_site_aniso_U_33
_atom_site_aniso_U_23
_atom_site_aniso_U_13
_atom_site_aniso_U_12
Br1 0.05388(15) 0.07116(19) 0.06044(16) -0.02336(12) 0.01757(11) 0.00084(12)
O1 0.0783(12) 0.0471(9) 0.0528(10) -0.0014(8) 0.0083(9) 0.0083(9)
C2 0.0541(13) 0.0512(13) 0.0450(12) 0.0146(10) 0.0082(10) 0.0106(10)
C3 0.0320(9) 0.0399(10) 0.0291(8) 0.0010(7) 0.0079(7) 0.0022(7)
C4 0.0340(9) 0.0361(9) 0.0272(8) 0.0003(7) 0.0079(7) 0.0002(7)
C6 0.0314(9) 0.0492(11) 0.0275(8) 0.0051(7) 0.0091(7) 0.0027(8)
C7 0.0346(9) 0.0340(9) 0.0325(9) 0.0024(7) 0.0117(7) -0.0006(7)
C9 0.0350(10) 0.0642(14) 0.0290(9) 0.0015(9) 0.0074(7) -0.0027(9)
C10 0.0329(9) 0.0305(9) 0.0348(9) 0.0021(7) 0.0090(7) -0.0014(7)
C11 0.0593(13) 0.0362(10) 0.0326(9) -0.0021(8) 0.0136(9) -0.0019(9)
C14 0.0441(11) 0.0479(12) 0.0389(10) 0.0045(9) 0.0120(9) 0.0033(9)
C16 0.0334(10) 0.0413(11) 0.0483(11) 0.0001(9) 0.0071(8) -0.0026(8)
C17 0.0307(9) 0.0492(11) 0.0322(9) 0.0003(8) 0.0102(7) 0.0037(8)
C18 0.0485(12) 0.0470(11) 0.0445(11) 0.0033(9) 0.0242(9) -0.0021(9)
C20 0.0851(18) 0.0539(13) 0.0388(11) -0.0006(10) 0.0290(12) 0.0122(13)
C23 0.0480(12) 0.0593(14) 0.0330(10) 0.0128(9) 0.0031(9) 0.0062(10)
C24 0.0404(10) 0.0542(12) 0.0324(9) 0.0035(8) 0.0072(8) 0.0080(9)
C27 0.0284(8) 0.0478(11) 0.0288(8) 0.0043(7) 0.0099(7) 0.0019(8)
C28 0.0310(9) 0.0542(12) 0.0295(9) 0.0069(8) 0.0087(7) 0.0009(8)
C31 0.0492(11) 0.0364(10) 0.0415(10) 0.0023(8) 0.0178(9) -0.0020(8)
C34 0.0329(10) 0.0510(13) 0.0763(16) -0.0004(12) 0.0205(11) -0.0038(9)
C35 0.0451(11) 0.0514(13) 0.0457(11) 0.0021(9) 0.0130(9) 0.0091(10)
C40 0.0490(12) 0.0530(13) 0.0703(16) 0.0001(11) 0.0362(12) -0.0056(10)
C41 0.0333(10) 0.0575(13) 0.0387(10) -0.0073(9) 0.0136(8) -0.0019(9)
C42 0.0873(19) 0.0664(16) 0.0447(12) 0.0077(11) 0.0380(13) 0.0072(14)
C45 0.0650(15) 0.0554(14) 0.0525(13) 0.0087(11) 0.0302(12) -0.0047(11)

loop_
_atom_type_symbol
_atom_type_description
_atom_type_scat_dispersion_real
_atom_type_scat_dispersion_imag
_atom_type_scat_source
C C 0.0033 0.0016 'International Tables Vol C Tables 4.2.6.8 and 6.1.1.4'
Br Br -0.2901 2.4595 'International Tables Vol C Tables 4.2.6.8 and 6.1.1.4'
O O 0.0106 0.0060 'International Tables Vol C Tables 4.2.6.8 and 6.1.1.4'
H H 0.0000 0.0000 'International Tables Vol C Tables 4.2.6.8 and 6.1.1.4'

loop_
_geom_angle_atom_site_label_1
_geom_angle_atom_site_label_2
_geom_angle_atom_site_label_3
_geom_angle
C14 O1 H1A 106(3)
C23 C2 C14 119.6(2)
C23 C2 H2 120.2
C14 C2 H2 120.2
C17 C3 C7 108.40(16)
C17 C3 C6 127.85(18)
C7 C3 C6 123.71(17)
C10 C4 C17 100.66(15)
C10 C4 C11 112.66(16)
C17 C4 C11 111.62(16)
C10 C4 C31 111.09(16)
C17 C4 C31 111.47(16)
C11 C4 C31 109.16(15)
C14 C6 C27 118.98(17)
C14 C6 C3 119.89(18)
C27 C6 C3 121.10(17)
C18 C7 C10 121.06(18)
C18 C7 C3 130.85(17)
C10 C7 C3 108.08(16)
C41 C9 C28 120.70(18)
C41 C9 H9 119.6
C28 C9 H9 119.6
C16 C10 C7 119.89(19)
C16 C10 C4 130.01(17)
C7 C10 C4 110.10(16)
C20 C11 C4 112.61(18)
C20 C11 H11B 109.1
C4 C11 H11B 109.1
C20 C11 H11A 109.1
C4 C11 H11A 109.1
H11B C11 H11A 107.8
O1 C14 C6 122.82(18)
O1 C14 C2 115.6(2)
C6 C14 C2 121.6(2)
C34 C16 C10 118.9(2)
C34 C16 H16 120.5
C10 C16 H16 120.5
C3 C17 C4 112.67(17)
C3 C17 H17 123.7
C4 C17 H17 123.7
C7 C18 C40 118.6(2)
C7 C18 H18 120.7
C40 C18 H18 120.7
C11 C20 C42 111.5(2)
C11 C20 H20A 109.3
C42 C20 H20A 109.3
C11 C20 H20B 109.3
C42 C20 H20B 109.3
H20A C20 H20B 108.0
C2 C23 C28 121.59(18)
C2 C23 H23 119.2
C28 C23 H23 119.2
C35 C24 C27 121.78(18)
C35 C24 H24 119.1
C27 C24 H24 119.1
C24 C27 C6 122.48(16)
C24 C27 C28 117.85(18)
C6 C27 C28 119.66(18)
C23 C28 C9 122.52(18)
C23 C28 C27 118.49(19)
C9 C28 C27 118.98(19)
C45 C31 C4 112.31(18)
C45 C31 H31A 109.1
C4 C31 H31A 109.1
C45 C31 H31B 109.1
C4 C31 H31B 109.1
H31A C31 H31B 107.9
C40 C34 C16 121.0(2)
C40 C34 H34 119.5
C16 C34 H34 119.5
C24 C35 C41 119.3(2)
C24 C35 H35 120.4
C41 C35 H35 120.4
C34 C40 C18 120.5(2)
C34 C40 H40 119.7
C18 C40 H40 119.7
C9 C41 C35 121.4(2)
C9 C41 Br1 119.91(15)
C35 C41 Br1 118.69(17)
C20 C42 C45 110.85(19)
C20 C42 H42B 109.5
C45 C42 H42B 109.5
C20 C42 H42A 109.5
C45 C42 H42A 109.5
H42B C42 H42A 108.1
C31 C45 C42 111.7(2)
C31 C45 H45A 109.3
C42 C45 H45A 109.3
C31 C45 H45B 109.3
C42 C45 H45B 109.3
H45A C45 H45B 107.9

loop_
_geom_bond_atom_site_label_1
_geom_bond_atom_site_label_2
_geom_bond_distance
Br1 C41 1.902(2)
O1 C14 1.366(3)
O1 H1A 0.869(18)
C2 C23 1.356(3)
C2 C14 1.417(3)
C2 H2 0.9300
C3 C17 1.336(3)
C3 C7 1.472(3)
C3 C6 1.489(2)
C4 C10 1.511(3)
C4 C17 1.515(2)
C4 C11 1.544(3)
C4 C31 1.546(3)
C6 C14 1.371(3)
C6 C27 1.422(3)
C7 C18 1.385(3)
C7 C10 1.398(2)
C9 C41 1.350(3)
C9 C28 1.409(3)
C9 H9 0.9300
C10 C16 1.386(3)
C11 C20 1.517(3)
C11 H11B 0.9700
C11 H11A 0.9700
C16 C34 1.386(3)
C16 H16 0.9300
C17 H17 0.9300
C18 C40 1.385(3)
C18 H18 0.9300
C20 C42 1.518(4)
C20 H20A 0.9700
C20 H20B 0.9700
C23 C28 1.409(3)
C23 H23 0.9300
C24 C35 1.361(3)
C24 C27 1.416(3)
C24 H24 0.9300
C27 C28 1.429(2)
C31 C45 1.520(3)
C31 H31A 0.9700
C31 H31B 0.9700
C34 C40 1.385(4)
C34 H34 0.9300
C35 C41 1.404(3)
C35 H35 0.9300
C40 H40 0.9300
C42 C45 1.521(4)
C42 H42B 0.9700
C42 H42A 0.9700
C45 H45A 0.9700
C45 H45B 0.9700

loop_
_geom_torsion_atom_site_label_1
_geom_torsion_atom_site_label_2
_geom_torsion_atom_site_label_3
_geom_torsion_atom_site_label_4
_geom_torsion
C17 C3 C6 C14 -73.4(3)
C7 C3 C6 C14 104.3(2)
C17 C3 C6 C27 108.6(2)
C7 C3 C6 C27 -73.8(3)
C17 C3 C7 C18 179.0(2)
C6 C3 C7 C18 0.9(3)
C17 C3 C7 C10 0.3(2)
C6 C3 C7 C10 -177.71(18)
C18 C7 C10 C16 -1.0(3)
C3 C7 C10 C16 177.84(18)
C18 C7 C10 C4 179.12(18)
C3 C7 C10 C4 -2.1(2)
C17 C4 C10 C16 -177.1(2)
C11 C4 C10 C16 -58.1(3)
C31 C4 C10 C16 64.7(3)
C17 C4 C10 C7 2.8(2)
C11 C4 C10 C7 121.77(17)
C31 C4 C10 C7 -115.39(17)
C10 C4 C11 C20 177.86(17)
C17 C4 C11 C20 -69.7(2)
C31 C4 C11 C20 53.9(2)
C27 C6 C14 O1 -179.9(2)
C3 C6 C14 O1 2.1(3)
C27 C6 C14 C2 1.4(3)
C3 C6 C14 C2 -176.7(2)
C23 C2 C14 O1 -178.1(2)
C23 C2 C14 C6 0.7(4)
C7 C10 C16 C34 1.6(3)
C4 C10 C16 C34 -178.6(2)
C7 C3 C17 C4 1.6(2)
C6 C3 C17 C4 179.49(18)
C10 C4 C17 C3 -2.6(2)
C11 C4 C17 C3 -122.40(19)
C31 C4 C17 C3 115.2(2)
C10 C7 C18 C40 -0.1(3)
C3 C7 C18 C40 -178.6(2)
C4 C11 C20 C42 -56.0(3)
C14 C2 C23 C28 -1.7(4)
C35 C24 C27 C6 -179.4(2)
C35 C24 C27 C28 -0.9(3)
C14 C6 C27 C24 176.0(2)
C3 C6 C27 C24 -6.0(3)
C14 C6 C27 C28 -2.5(3)
C3 C6 C27 C28 175.56(18)
C2 C23 C28 C9 -178.5(2)
C2 C23 C28 C27 0.6(3)
C41 C9 C28 C23 177.1(2)
C41 C9 C28 C27 -2.0(3)
C24 C27 C28 C23 -177.0(2)
C6 C27 C28 C23 1.5(3)
C24 C27 C28 C9 2.1(3)
C6 C27 C28 C9 -179.35(18)
C10 C4 C31 C45 -178.43(17)
C17 C4 C31 C45 70.2(2)
C11 C4 C31 C45 -53.6(2)
C10 C16 C34 C40 -1.1(3)
C27 C24 C35 C41 -0.4(4)
C16 C34 C40 C18 0.0(4)
C7 C18 C40 C34 0.6(3)
C28 C9 C41 C35 0.7(3)
C28 C9 C41 Br1 -179.32(15)
C24 C35 C41 C9 0.6(4)
C24 C35 C41 Br1 -179.43(18)
C11 C20 C42 C45 55.7(3)
C4 C31 C45 C42 55.6(3)
C20 C42 C45 C31 -55.6(3)
